data_7011743
loop_
_publ_author_name
'Andrews, Philip C.'
'Calleja, Simone M.'
'Maguire, Melissa'

_publ_section_title
;
 Solid state structures of homo- and hetero-bimetallic alkali metal
 complexes containing the dianion of (S)-N-(??-methylbenzyl)allylamine
;
_journal_issue 18
_journal_name_full 'Journal of the Chemical Society, Dalton Transactions'
_journal_page_first 3640
_journal_paper_doi 10.1039/b203470k
_journal_year 2002
_chemical_formula_sum 'C34 H58 Li4 N6'
_chemical_formula_weight 578.62
_chemical_name_common 'dilithio &#x0096; (s)-N-(alpha-benzylmethyl)allylamide.tmeda'
_chemical_name_systematic
; 
? 
;
_space_group_IT_number 4
_symmetry_cell_setting monoclinic
_symmetry_space_group_name_Hall 'P 2yb'
_symmetry_space_group_name_H-M 'P 1 21 1'
_atom_sites_solution_hydrogens geom
_atom_sites_solution_primary direct
_atom_sites_solution_secondary difmap
_audit_creation_method SHELXL-97
_cell_angle_alpha 90.00
_cell_angle_beta 100.69(3)
_cell_angle_gamma 90.00
_cell_formula_units_Z 2
_cell_length_a 9.6373(19)
_cell_length_b 11.832(2)
_cell_length_c 16.811(3)
_cell_measurement_temperature 123(2)
_cell_volume 1883.7(6)
_computing_cell_refinement 'HKL Scalepack (Otwinowski & Minor 1997)'
_computing_data_collection 'Collect (Nonius BV, 1997-2000)'
_computing_data_reduction 'HKL Denzo and Scalepack (Otwinowski & Minor 1 '
_computing_molecular_graphics 'Bruker SHELXTL'
_computing_publication_material 'Bruker SHELXTL'
_computing_structure_refinement 'SHELXL-97 (Sheldrick, 1997)'
_computing_structure_solution 'SHELXS-97 (Sheldrick, 1990)'
_diffrn_ambient_temperature 123(2)
_diffrn_measured_fraction_theta_full 0.992
_diffrn_measured_fraction_theta_max 0.992
_diffrn_measurement_device '95mm CCD camera on \k-goniostat'
_diffrn_measurement_device_type KappaCCD
_diffrn_measurement_method CCD
_diffrn_radiation_monochromator 'horizonally mounted graphite crystal'
_diffrn_radiation_source 'fine-focus sealed tube'
_diffrn_radiation_type MoK
_diffrn_radiation_wavelength 0.71073
_diffrn_reflns_av_R_equivalents 0.0923
_diffrn_reflns_av_sigmaI/netI 0.0986
_diffrn_reflns_limit_h_max 11
_diffrn_reflns_limit_h_min -12
_diffrn_reflns_limit_k_max 15
_diffrn_reflns_limit_k_min -15
_diffrn_reflns_limit_l_max 22
_diffrn_reflns_limit_l_min -22
_diffrn_reflns_number 28099
_diffrn_reflns_theta_full 28.29
_diffrn_reflns_theta_max 28.29
_diffrn_reflns_theta_min 2.75
_exptl_absorpt_coefficient_mu 0.059
_exptl_absorpt_correction_T_max 0.9941
_exptl_absorpt_correction_T_min 0.9901
_exptl_absorpt_correction_type none
_exptl_crystal_colour 'pale yellow'
_exptl_crystal_density_diffrn 1.020
_exptl_crystal_density_method 'not measured'
_exptl_crystal_description 'irregular block'
_exptl_crystal_F_000 632
_exptl_crystal_size_max 0.17
_exptl_crystal_size_mid 0.15
_exptl_crystal_size_min 0.10
_refine_diff_density_max 0.156
_refine_diff_density_min -0.207
_refine_diff_density_rms 0.035
_refine_ls_abs_structure_details 'Flack H D (1983), Acta Cryst. A39, 876-881'
_refine_ls_abs_structure_Flack -0.5(15)
_refine_ls_extinction_method none
_refine_ls_goodness_of_fit_ref 0.929
_refine_ls_hydrogen_treatment mixed
_refine_ls_matrix_type full
_refine_ls_number_parameters 518
_refine_ls_number_reflns 9111
_refine_ls_number_restraints 1
_refine_ls_restrained_S_all 0.929
_refine_ls_R_factor_all 0.1046
_refine_ls_R_factor_gt 0.0488
_refine_ls_shift/su_max 0.000
_refine_ls_shift/su_mean 0.000
_refine_ls_structure_factor_coef Fsqd
_refine_ls_weighting_details 'calc w=1/[^2^(Fo^2^)+(0.0542P)^2^+0.0000P] where P=(Fo^2^+2Fc^2^)/3'
_refine_ls_weighting_scheme calc
_refine_ls_wR_factor_gt 0.1014
_refine_ls_wR_factor_ref 0.1170
_reflns_number_gt 5402
_reflns_number_total 9111
_reflns_threshold_expression >2sigma(I)
_cod_data_source_file b203470k.txt
_cod_data_source_block snambali
_cod_depositor_comments
;
The following automatic conversions were performed:
'_symmetry_cell_setting' value 'Monoclinic' changed to 'monoclinic'
according to '/home/saulius/struct/CIF-dictionaries/cif_core.dic'
dictionary named 'cif_core.dic' version 2.4.1 from 2010-06-29.

Automatic conversion script
Id: cif_fix_enum 1527 2010-12-29 10:47:43Z saulius 
;
_cod_original_cell_volume 1883.7(7)
_cod_original_sg_symbol_H-M P2(1)
_cod_database_code 7011743

loop_
_symmetry_equiv_pos_as_xyz
'x, y, z'
'-x, y+1/2, -z'

loop_
_atom_site_label
_atom_site_type_symbol
_atom_site_fract_x
_atom_site_fract_y
_atom_site_fract_z
_atom_site_U_iso_or_equiv
_atom_site_adp_type
_atom_site_occupancy
_atom_site_symmetry_multiplicity
_atom_site_calc_flag
_atom_site_refinement_flags
_atom_site_disorder_assembly
_atom_site_disorder_group
N1 N 0.45166(14) 0.56407(14) 0.81185(9) 0.0326(3) Uani 1 1 d . B .
C1 C 0.58161(17) 0.62404(18) 0.84213(11) 0.0335(4) Uani 1 1 d . . .
Li1 Li 0.2820(3) 0.5394(3) 0.86460(18) 0.0361(7) Uani 1 1 d . B .
N2 N 0.19440(17) 0.67925(15) 0.91797(10) 0.0434(4) Uani 1 1 d . B .
C2 C 0.6601(2) 0.5647(2) 0.91731(13) 0.0473(6) Uani 1 1 d . . .
N3 N 0.2189(2) 0.43902(16) 0.95764(11) 0.0539(5) Uani 1 1 d . . .
C3 C 0.67594(17) 0.63633(17) 0.77859(11) 0.0335(4) Uani 1 1 d . . .
C4 C 0.7239(2) 0.5410(2) 0.74316(14) 0.0453(5) Uani 1 1 d . . .
Li2 Li 0.4151(3) 0.4110(3) 0.7769(2) 0.0392(8) Uani 1 1 d . B .
C5 C 0.8067(2) 0.5516(2) 0.68369(13) 0.0514(6) Uani 1 1 d . . .
C6 C 0.8427(2) 0.6575(2) 0.65917(12) 0.0517(6) Uani 1 1 d . . .
C7 C 0.7967(2) 0.7521(2) 0.69356(13) 0.0497(6) Uani 1 1 d . . .
C8 C 0.71390(19) 0.74141(19) 0.75311(12) 0.0393(5) Uani 1 1 d . . .
C9 C 0.36311(18) 0.62894(18) 0.74792(11) 0.0347(4) Uani 1 1 d . . .
C10 C 0.22183(19) 0.57079(18) 0.71964(11) 0.0352(4) Uani 1 1 d . B .
C11 C 0.19131(19) 0.46564(18) 0.74008(11) 0.0360(5) Uani 1 1 d . . .
C25 C 0.1404(4) 0.6284(3) 0.98588(19) 0.0852(10) Uani 1 1 d . . .
H25A H 0.2115 0.6414 1.0356 0.102 Uiso 1 1 calc R A 1
H25B H 0.0543 0.6704 0.9922 0.102 Uiso 1 1 calc R A 1
C28 C 0.1228(4) 0.3483(4) 0.9283(2) 0.1345(19) Uani 1 1 d . B .
H28A H 0.1691 0.2951 0.8969 0.202 Uiso 1 1 calc R . .
H28B H 0.0383 0.3793 0.8937 0.202 Uiso 1 1 calc R . .
H28C H 0.0957 0.3087 0.9743 0.202 Uiso 1 1 calc R . .
C27 C 0.3364(4) 0.3897(3) 1.01155(17) 0.0942(10) Uani 1 1 d . B .
H27A H 0.3031 0.3547 1.0574 0.141 Uiso 1 1 calc R . .
H27B H 0.4056 0.4486 1.0314 0.141 Uiso 1 1 calc R . .
H27C H 0.3806 0.3321 0.9826 0.141 Uiso 1 1 calc R . .
C24 C 0.3007(2) 0.7649(2) 0.94676(15) 0.0586(6) Uani 1 1 d . . .
H24A H 0.3383 0.7954 0.9008 0.088 Uiso 1 1 calc R B .
H24B H 0.3776 0.7309 0.9857 0.088 Uiso 1 1 calc R . .
H24C H 0.2577 0.8262 0.9731 0.088 Uiso 1 1 calc R . .
C23 C 0.0775(3) 0.7305(3) 0.86202(16) 0.0744(8) Uani 1 1 d . . .
H23A H 0.0334 0.7890 0.8903 0.112 Uiso 1 1 calc R B .
H23B H 0.0075 0.6723 0.8416 0.112 Uiso 1 1 calc R . .
H23C H 0.1130 0.7645 0.8166 0.112 Uiso 1 1 calc R . .
C26A C 0.2064(6) 0.5371(5) 1.0190(3) 0.0511(11) Uani 0.50 1 d P B 2
H26A H 0.1556 0.5082 1.0608 0.061 Uiso 0.50 1 calc PR B 2
H26B H 0.3025 0.5589 1.0465 0.061 Uiso 0.50 1 calc PR B 2
C26B C 0.1061(6) 0.5098(5) 0.9823(3) 0.0604(14) Uani 0.50 1 d P B 1
H26C H 0.0168 0.4983 0.9433 0.073 Uiso 0.50 1 calc PR B 1
H26D H 0.0908 0.4847 1.0362 0.073 Uiso 0.50 1 calc PR B 1
N4 N 0.18250(15) 0.13536(14) 0.75604(9) 0.0351(4) Uani 1 1 d . . .
C21 C 0.4167(2) 0.1398(2) 0.84387(14) 0.0537(6) Uani 1 1 d . . .
C22 C 0.4463(2) 0.24050(18) 0.81543(12) 0.0402(5) Uani 1 1 d . B .
C20 C 0.2765(2) 0.0784(2) 0.82176(14) 0.0475(5) Uani 1 1 d . B .
C19 C -0.03831(19) 0.04264(18) 0.58125(12) 0.0354(4) Uani 1 1 d . B .
C14 C -0.02544(18) 0.11009(16) 0.65029(11) 0.0332(4) Uani 1 1 d . . .
C15 C -0.08726(19) 0.21663(18) 0.64199(13) 0.0381(5) Uani 1 1 d . B .
C12 C 0.0558(2) 0.06779(19) 0.73122(11) 0.0391(5) Uani 1 1 d . B .
C13 C -0.0418(3) 0.0651(3) 0.79421(14) 0.0557(6) Uani 1 1 d . . .
Li3 Li 0.2194(3) 0.2923(3) 0.7780(2) 0.0414(8) Uani 1 1 d . B .
C18 C -0.1084(2) 0.08157(19) 0.50655(13) 0.0411(5) Uani 1 1 d . . .
C17 C -0.1686(2) 0.18715(19) 0.49945(13) 0.0416(5) Uani 1 1 d . B .
C16 C -0.1579(2) 0.2550(2) 0.56743(13) 0.0420(5) Uani 1 1 d . . .
Li4 Li 0.3422(3) 0.1646(3) 0.69441(19) 0.0407(8) Uani 1 1 d . B .
N5 N 0.35590(15) 0.26488(14) 0.58961(9) 0.0359(4) Uani 1 1 d . . .
C31 C 0.4242(2) 0.1895(2) 0.53825(13) 0.0511(6) Uani 1 1 d . B .
H31A H 0.5279 0.1996 0.5521 0.061 Uiso 1 1 calc R . .
H31B H 0.3931 0.2108 0.4807 0.061 Uiso 1 1 calc R . .
N29 N 0.42913(16) 0.03273(15) 0.63457(12) 0.0496(5) Uani 1 1 d . . .
C32 C 0.3889(2) 0.0688(2) 0.54924(14) 0.0597(7) Uani 1 1 d . B .
H32A H 0.2861 0.0575 0.5310 0.072 Uiso 1 1 calc R . .
H32B H 0.4387 0.0210 0.5151 0.072 Uiso 1 1 calc R . .
C29 C 0.20831(19) 0.28613(18) 0.55153(12) 0.0389(5) Uani 1 1 d . B .
H29A H 0.1642 0.3356 0.5865 0.058 Uiso 1 1 calc R . .
H29B H 0.1570 0.2143 0.5438 0.058 Uiso 1 1 calc R . .
H29C H 0.2053 0.3227 0.4989 0.058 Uiso 1 1 calc R . .
C33 C 0.5827(2) 0.0342(2) 0.66242(18) 0.0681(7) Uani 1 1 d . B .
H33A H 0.6053 0.0056 0.7180 0.102 Uiso 1 1 calc R . .
H33B H 0.6175 0.1119 0.6608 0.102 Uiso 1 1 calc R . .
H33C H 0.6277 -0.0138 0.6271 0.102 Uiso 1 1 calc R . .
C30 C 0.4292(3) 0.3736(2) 0.60025(15) 0.0592(7) Uani 1 1 d . B .
H30A H 0.4340 0.4057 0.5471 0.089 Uiso 1 1 calc R . .
H30B H 0.5250 0.3625 0.6310 0.089 Uiso 1 1 calc R . .
H30C H 0.3776 0.4254 0.6298 0.089 Uiso 1 1 calc R . .
C34 C 0.3759(3) -0.0814(2) 0.64312(19) 0.0697(8) Uani 1 1 d . B .
H34A H 0.4188 -0.1337 0.6095 0.104 Uiso 1 1 calc R . .
H34B H 0.2731 -0.0821 0.6258 0.104 Uiso 1 1 calc R . .
H34C H 0.4002 -0.1049 0.6999 0.104 Uiso 1 1 calc R . .
H4 H 0.750(2) 0.602(2) 0.9404(13) 0.053(6) Uiso 1 1 d . . .
H2 H 0.6047(19) 0.5612(18) 0.9565(12) 0.036(5) Uiso 1 1 d . . .
H24 H 0.2362(19) 0.0685(18) 0.8737(13) 0.045(5) Uiso 1 1 d . . .
H17 H -0.076(2) 0.143(2) 0.8042(11) 0.035(5) Uiso 1 1 d . . .
H19 H -0.192(2) 0.330(2) 0.5634(13) 0.051(6) Uiso 1 1 d . . .
H7 H 0.9036(19) 0.6643(17) 0.6167(11) 0.036(5) Uiso 1 1 d . . .
H20 H 0.011(2) -0.027(2) 0.5841(13) 0.049(6) Uiso 1 1 d . . .
H15 H 0.009(2) 0.031(2) 0.8522(16) 0.069(7) Uiso 1 1 d . . .
H14 H 0.079(2) -0.020(2) 0.7251(12) 0.047(6) Uiso 1 1 d . . .
H3 H 0.683(2) 0.485(3) 0.9013(15) 0.061(7) Uiso 1 1 d . . .
H26 H 0.546(2) 0.2686(19) 0.8391(13) 0.046(5) Uiso 1 1 d . . .
H9 H 0.678(2) 0.8094(19) 0.7794(13) 0.047(6) Uiso 1 1 d . . .
H21 H -0.119(2) 0.031(2) 0.4588(15) 0.064(7) Uiso 1 1 d . . .
H22 H -0.226(2) 0.2116(19) 0.4506(14) 0.052(6) Uiso 1 1 d . . .
H18 H -0.0777(19) 0.2606(18) 0.6878(13) 0.037(5) Uiso 1 1 d . . .
H16 H -0.132(3) 0.016(2) 0.7742(14) 0.064(7) Uiso 1 1 d . . .
H1 H 0.5581(17) 0.7057(17) 0.8531(10) 0.026(4) Uiso 1 1 d . . .
H11 H 0.4138(19) 0.6417(17) 0.6983(11) 0.037(5) Uiso 1 1 d . . .
H12 H 0.145(2) 0.624(2) 0.6839(13) 0.056(6) Uiso 1 1 d . . .
H6 H 0.843(2) 0.478(2) 0.6662(14) 0.054(6) Uiso 1 1 d . . .
H10 H 0.3452(18) 0.7141(18) 0.7673(11) 0.036(5) Uiso 1 1 d . . .
H13 H 0.093(2) 0.4484(18) 0.7147(12) 0.044(5) Uiso 1 1 d . . .
H5 H 0.690(2) 0.468(2) 0.7597(13) 0.049(6) Uiso 1 1 d . . .
H23 H 0.303(2) 0.001(2) 0.8037(13) 0.049(6) Uiso 1 1 d . . .
H8 H 0.823(2) 0.825(2) 0.6765(14) 0.061(7) Uiso 1 1 d . . .
H25 H 0.475(3) 0.102(2) 0.8840(16) 0.076(8) Uiso 1 1 d . . .

loop_
_atom_site_aniso_label
_atom_site_aniso_U_11
_atom_site_aniso_U_22
_atom_site_aniso_U_33
_atom_site_aniso_U_23
_atom_site_aniso_U_13
_atom_site_aniso_U_12
N1 0.0285(7) 0.0349(9) 0.0320(8) 0.0020(7) -0.0006(6) -0.0044(7)
C1 0.0309(9) 0.0328(12) 0.0362(11) -0.0055(9) 0.0049(8) -0.0073(8)
Li1 0.0339(14) 0.0399(19) 0.0352(17) -0.0017(15) 0.0079(13) -0.0019(14)
N2 0.0490(9) 0.0400(10) 0.0426(10) -0.0030(8) 0.0120(8) 0.0033(8)
C2 0.0406(11) 0.0613(17) 0.0374(12) 0.0042(12) 0.0008(10) -0.0140(11)
N3 0.0767(13) 0.0479(12) 0.0431(11) 0.0096(9) 0.0265(9) 0.0104(10)
C3 0.0277(8) 0.0375(12) 0.0340(10) -0.0038(9) 0.0024(7) -0.0003(8)
C4 0.0335(10) 0.0483(15) 0.0527(13) -0.0101(11) 0.0042(9) -0.0001(10)
Li2 0.0332(15) 0.038(2) 0.0455(19) -0.0036(16) 0.0055(13) -0.0035(14)
C5 0.0353(10) 0.0677(18) 0.0501(13) -0.0167(13) 0.0053(9) 0.0120(11)
C6 0.0314(10) 0.088(2) 0.0350(11) 0.0001(12) 0.0047(9) 0.0075(11)
C7 0.0386(11) 0.0655(17) 0.0449(13) 0.0147(12) 0.0073(9) -0.0007(11)
C8 0.0366(10) 0.0435(13) 0.0378(11) -0.0009(10) 0.0071(8) 0.0004(9)
C9 0.0357(9) 0.0340(12) 0.0340(10) 0.0026(9) 0.0052(8) 0.0002(9)
C10 0.0338(9) 0.0414(13) 0.0291(10) -0.0014(9) 0.0022(8) 0.0027(9)
C11 0.0295(10) 0.0440(14) 0.0331(11) -0.0083(9) 0.0021(8) -0.0011(8)
C25 0.129(3) 0.062(2) 0.085(2) -0.0082(17) 0.0750(19) 0.0035(19)
C28 0.125(3) 0.204(5) 0.079(2) 0.022(3) 0.029(2) -0.107(3)
C27 0.131(3) 0.089(2) 0.0531(17) 0.0254(17) -0.0088(17) 0.003(2)
C24 0.0656(14) 0.0532(16) 0.0538(14) -0.0130(12) 0.0027(11) -0.0019(12)
C23 0.0556(13) 0.096(2) 0.0672(17) -0.0243(16) -0.0011(12) 0.0294(14)
C26A 0.063(3) 0.055(3) 0.040(3) 0.010(2) 0.023(2) 0.011(3)
C26B 0.068(3) 0.069(4) 0.056(3) -0.008(3) 0.043(3) -0.001(3)
N4 0.0379(8) 0.0342(9) 0.0302(8) 0.0049(7) -0.0014(6) -0.0060(7)
C21 0.0525(12) 0.0516(15) 0.0462(13) 0.0100(12) -0.0190(10) 0.0026(12)
C22 0.0362(10) 0.0400(13) 0.0399(11) -0.0043(10) -0.0050(8) -0.0009(9)
C20 0.0554(12) 0.0430(15) 0.0397(12) 0.0089(11) -0.0029(10) -0.0051(11)
C19 0.0363(9) 0.0301(12) 0.0391(12) -0.0012(9) 0.0052(8) -0.0039(9)
C14 0.0304(8) 0.0366(12) 0.0334(10) 0.0005(8) 0.0079(7) -0.0080(8)
C15 0.0367(10) 0.0408(13) 0.0374(12) -0.0072(10) 0.0080(9) -0.0064(9)
C12 0.0470(11) 0.0377(13) 0.0321(10) 0.0029(9) 0.0056(8) -0.0124(10)
C13 0.0542(13) 0.071(2) 0.0429(14) 0.0065(13) 0.0131(11) -0.0189(14)
Li3 0.0381(16) 0.043(2) 0.0415(18) -0.0046(16) 0.0041(14) -0.0053(15)
C18 0.0466(11) 0.0396(13) 0.0343(11) -0.0050(10) 0.0004(9) -0.0084(10)
C17 0.0406(10) 0.0414(13) 0.0393(12) 0.0016(11) -0.0021(9) -0.0037(10)
C16 0.0385(10) 0.0373(13) 0.0486(13) -0.0006(11) 0.0042(9) 0.0010(9)
Li4 0.0391(17) 0.037(2) 0.0446(19) 0.0020(15) 0.0031(14) -0.0026(14)
N5 0.0352(8) 0.0401(10) 0.0337(9) -0.0035(7) 0.0098(7) -0.0035(7)
C31 0.0474(11) 0.0683(17) 0.0399(12) -0.0030(11) 0.0143(9) 0.0141(11)
N29 0.0387(9) 0.0383(11) 0.0710(13) -0.0062(9) 0.0082(9) 0.0047(8)
C32 0.0558(13) 0.0670(18) 0.0561(15) -0.0199(13) 0.0099(11) 0.0170(12)
C29 0.0420(10) 0.0378(12) 0.0374(11) 0.0027(9) 0.0086(8) 0.0046(9)
C33 0.0390(11) 0.0566(17) 0.104(2) 0.0021(15) 0.0023(12) 0.0087(11)
C30 0.0684(15) 0.0622(17) 0.0511(15) 0.0009(12) 0.0216(12) -0.0273(12)
C34 0.0545(13) 0.0430(16) 0.110(2) -0.0105(15) 0.0119(14) 0.0030(11)

loop_
_atom_type_symbol
_atom_type_description
_atom_type_scat_dispersion_real
_atom_type_scat_dispersion_imag
_atom_type_scat_source
C C 0.0033 0.0016 'International Tables Vol C Tables 4.2.6.8 and 6.1.1.4'
H H 0.0000 0.0000 'International Tables Vol C Tables 4.2.6.8 and 6.1.1.4'
N N 0.0061 0.0033 'International Tables Vol C Tables 4.2.6.8 and 6.1.1.4'
Li Li -0.0003 0.0001 'International Tables Vol C Tables 4.2.6.8 and 6.1.1.4'

loop_
_geom_angle_atom_site_label_1
_geom_angle_atom_site_label_2
_geom_angle_atom_site_label_3
_geom_angle
_geom_angle_site_symmetry_1
_geom_angle_site_symmetry_3
_geom_angle_publ_flag
C1 N1 C9 110.52(15) . . ?
C1 N1 Li2 132.00(15) . . ?
C9 N1 Li2 102.82(15) . . ?
C1 N1 Li1 129.37(15) . . ?
C9 N1 Li1 89.36(13) . . ?
Li2 N1 Li1 83.13(14) . . ?
N1 C1 C2 109.32(17) . . ?
N1 C1 C3 112.82(14) . . ?
C2 C1 C3 110.83(16) . . ?
N1 Li1 N2 119.26(17) . . ?
N1 Li1 N3 139.78(17) . . ?
N2 Li1 N3 86.26(12) . . ?
N1 Li1 C11 81.73(12) . . ?
N2 Li1 C11 124.64(15) . . ?
N3 Li1 C11 110.19(15) . . ?
N1 Li1 C10 66.37(10) . . ?
N2 Li1 C10 105.35(14) . . ?
N3 Li1 C10 140.51(16) . . ?
C11 Li1 C10 32.81(8) . . ?
N1 Li1 C9 36.07(8) . . ?
N2 Li1 C9 102.07(14) . . ?
N3 Li1 C9 171.56(17) . . ?
C11 Li1 C9 64.02(10) . . ?
C10 Li1 C9 36.09(8) . . ?
C24 N2 C23 109.6(2) . . ?
C24 N2 C25 110.8(2) . . ?
C23 N2 C25 109.2(2) . . ?
C24 N2 Li1 111.78(15) . . ?
C23 N2 Li1 111.72(16) . . ?
C25 N2 Li1 103.57(17) . . ?
C27 N3 C28 107.1(3) . . ?
C27 N3 C26B 125.6(3) . . ?
C28 N3 C26B 93.4(3) . . ?
C27 N3 C26A 91.9(3) . . ?
C28 N3 C26A 130.6(3) . . ?
C26B N3 C26A 41.7(3) . . ?
C27 N3 Li1 112.90(19) . . ?
C28 N3 Li1 114.47(19) . . ?
C26B N3 Li1 102.3(2) . . ?
C26A N3 Li1 97.8(2) . . ?
C8 C3 C4 117.79(18) . . ?
C8 C3 C1 121.68(17) . . ?
C4 C3 C1 120.52(19) . . ?
C3 C4 C5 120.9(2) . . ?
N1 Li2 C22 142.82(19) . . ?
N1 Li2 C11 85.67(14) . . ?
C22 Li2 C11 115.84(16) . . ?
N1 Li2 C9 32.44(8) . . ?
C22 Li2 C9 171.98(17) . . ?
C11 Li2 C9 61.76(10) . . ?
N1 Li2 C10 61.54(11) . . ?
C22 Li2 C10 145.35(16) . . ?
C11 Li2 C10 29.53(8) . . ?
C9 Li2 C10 32.97(7) . . ?
C6 C5 C4 120.2(2) . . ?
C7 C6 C5 119.7(2) . . ?
C6 C7 C8 120.0(2) . . ?
C3 C8 C7 121.4(2) . . ?
N1 C9 C10 111.06(16) . . ?
N1 C9 Li1 54.57(11) . . ?
C10 C9 Li1 70.04(12) . . ?
N1 C9 Li2 44.74(11) . . ?
C10 C9 Li2 75.25(13) . . ?
Li1 C9 Li2 61.08(11) . . ?
C11 C10 C9 124.55(18) . . ?
C11 C10 Li1 67.83(14) . . ?
C9 C10 Li1 73.87(13) . . ?
C11 C10 Li2 55.10(13) . . ?
C9 C10 Li2 71.78(13) . . ?
Li1 C10 Li2 60.98(11) . . ?
C10 C11 Li3 160.35(17) . . ?
C10 C11 Li2 95.37(16) . . ?
Li3 C11 Li2 65.07(13) . . ?
C10 C11 Li1 79.35(15) . . ?
Li3 C11 Li1 94.98(14) . . ?
Li2 C11 Li1 70.76(12) . . ?
C26A C25 C26B 46.4(3) . . ?
C26A C25 N2 116.7(3) . . ?
C26B C25 N2 118.6(3) . . ?
C25 C26A N3 114.6(4) . . ?
C25 C26B N3 112.7(4) . . ?
C12 N4 C20 109.50(16) . . ?
C12 N4 Li3 134.81(16) . . ?
C20 N4 Li3 103.62(16) . . ?
C12 N4 Li4 128.35(15) . . ?
C20 N4 Li4 92.40(15) . . ?
Li3 N4 Li4 78.63(14) . . ?
C22 C21 C20 125.4(2) . . ?
C22 C21 Li4 64.89(15) . . ?
C20 C21 Li4 74.54(14) . . ?
C22 C21 Li3 55.85(14) . . ?
C20 C21 Li3 72.14(14) . . ?
Li4 C21 Li3 57.40(11) . . ?
C21 C22 Li2 158.47(19) . . ?
C21 C22 Li3 94.72(17) . . ?
Li2 C22 Li3 65.14(13) . . ?
C21 C22 Li4 83.12(16) . . ?
Li2 C22 Li4 95.04(14) . . ?
Li3 C22 Li4 67.24(13) . . ?
N4 C20 C21 111.32(18) . . ?
N4 C20 Li4 52.84(12) . . ?
C21 C20 Li4 70.52(14) . . ?
N4 C20 Li3 44.26(12) . . ?
C21 C20 Li3 75.02(15) . . ?
Li4 C20 Li3 57.33(11) . . ?
C18 C19 C14 121.0(2) . . ?
C15 C14 C19 117.70(18) . . ?
C15 C14 C12 121.83(18) . . ?
C19 C14 C12 120.46(18) . . ?
C16 C15 C14 121.1(2) . . ?
N4 C12 C14 109.93(15) . . ?
N4 C12 C13 113.64(17) . . ?
C14 C12 C13 110.01(17) . . ?
N4 Li3 C11 149.28(19) . . ?
N4 Li3 C22 85.72(15) . . ?
C11 Li3 C22 113.95(16) . . ?
N4 Li3 C20 32.12(9) . . ?
C11 Li3 C20 175.00(16) . . ?
C22 Li3 C20 61.49(11) . . ?
N4 Li3 C21 61.52(12) . . ?
C11 Li3 C21 142.93(15) . . ?
C22 Li3 C21 29.43(9) . . ?
C20 Li3 C21 32.84(8) . . ?
C17 C18 C19 120.5(2) . . ?
C18 C17 C16 119.3(2) . . ?
C17 C16 C15 120.4(2) . . ?
N4 Li4 N29 121.36(17) . . ?
N4 Li4 N5 132.67(17) . . ?
N29 Li4 N5 85.83(14) . . ?
N4 Li4 C22 82.06(13) . . ?
N29 Li4 C22 124.64(16) . . ?
N5 Li4 C22 115.51(16) . . ?
N4 Li4 C21 64.67(11) . . ?
N29 Li4 C21 109.08(15) . . ?
N5 Li4 C21 147.07(17) . . ?
C22 Li4 C21 31.99(9) . . ?
N4 Li4 C20 34.75(8) . . ?
N29 Li4 C20 106.61(16) . . ?
N5 Li4 C20 165.97(17) . . ?
C22 Li4 C20 62.99(11) . . ?
C21 Li4 C20 34.95(9) . . ?
C30 N5 C29 108.02(17) . . ?
C30 N5 C31 110.16(16) . . ?
C29 N5 C31 110.42(15) . . ?
C30 N5 Li4 119.16(16) . . ?
C29 N5 Li4 104.48(13) . . ?
C31 N5 Li4 104.34(16) . . ?
N5 C31 C32 111.69(18) . . ?
C34 N29 C33 109.37(18) . . ?
C34 N29 C32 109.2(2) . . ?
C33 N29 C32 111.95(19) . . ?
C34 N29 Li4 117.28(17) . . ?
C33 N29 Li4 107.74(17) . . ?
C32 N29 Li4 101.14(16) . . ?
N29 C32 C31 111.90(19) . . ?

loop_
_geom_bond_atom_site_label_1
_geom_bond_atom_site_label_2
_geom_bond_distance
_geom_bond_site_symmetry_2
_geom_bond_publ_flag
N1 C1 1.447(2) . ?
N1 C9 1.460(2) . ?
N1 Li2 1.916(4) . ?
N1 Li1 2.021(3) . ?
C1 C2 1.519(3) . ?
C1 C3 1.533(3) . ?
Li1 N2 2.130(4) . ?
Li1 N3 2.140(3) . ?
Li1 C11 2.287(4) . ?
Li1 C10 2.427(4) . ?
Li1 C9 2.480(3) . ?
N2 C24 1.459(3) . ?
N2 C23 1.459(3) . ?
N2 C25 1.469(3) . ?
N3 C27 1.436(3) . ?
N3 C28 1.444(4) . ?
N3 C26B 1.491(5) . ?
N3 C26A 1.572(5) . ?
C3 C8 1.386(3) . ?
C3 C4 1.393(3) . ?
C4 C5 1.396(3) . ?
Li2 C22 2.123(4) . ?
Li2 C11 2.226(4) . ?
Li2 C9 2.654(4) . ?
Li2 C10 2.703(4) . ?
C5 C6 1.384(4) . ?
C6 C7 1.371(4) . ?
C7 C8 1.397(3) . ?
C9 C10 1.521(3) . ?
C10 C11 1.338(3) . ?
C11 Li3 2.150(4) . ?
C25 C26A 1.323(6) . ?
C25 C26B 1.440(6) . ?
N4 C12 1.454(2) . ?
N4 C20 1.458(3) . ?
N4 Li3 1.914(4) . ?
N4 Li4 2.038(3) . ?
C21 C22 1.334(3) . ?
C21 C20 1.519(3) . ?
C21 Li4 2.499(4) . ?
C21 Li3 2.705(4) . ?
C22 Li3 2.246(4) . ?
C22 Li4 2.279(4) . ?
C20 Li4 2.555(4) . ?
C20 Li3 2.665(4) . ?
C19 C18 1.390(3) . ?
C19 C14 1.395(3) . ?
C14 C15 1.390(3) . ?
C14 C12 1.523(3) . ?
C15 C16 1.387(3) . ?
C12 C13 1.542(3) . ?
C18 C17 1.373(3) . ?
C17 C16 1.384(3) . ?
Li4 N29 2.112(4) . ?
Li4 N5 2.148(4) . ?
N5 C30 1.462(3) . ?
N5 C29 1.469(2) . ?
N5 C31 1.478(3) . ?
C31 C32 1.488(4) . ?
N29 C34 1.461(3) . ?
N29 C33 1.467(3) . ?
N29 C32 1.478(3) . ?
